data_4112334
loop_
_publ_author_name
'Emily C. Carson'
'Stephen J. Lippard'

_publ_section_title
;
 Oxidation of Sulfide, Phosphine, and Benzyl Substrates Tethered to
 N-Donor Pyridine Ligands in Carboxylate-Bridged Diiron(II) Complexes
;
_journal_name_full 'Journal of the American Chemical Society'
_journal_page_first 3412
_journal_page_last 3413
_journal_paper_doi 10.1021/ja031806c
_journal_volume 126
_journal_year 2004
_chemical_formula_sum 'C109 H92 Cl2 Fe2 N2 O8'
_chemical_formula_weight 1740.45
_chemical_name_systematic
; 
 ? 
;
_space_group_IT_number 2
_symmetry_cell_setting triclinic
_symmetry_space_group_name_Hall '-P 1'
_symmetry_space_group_name_H-M 'P -1'
_atom_sites_solution_hydrogens geom
_atom_sites_solution_primary direct
_atom_sites_solution_secondary difmap
_audit_creation_method SHELXL-97
_cell_angle_alpha 94.819(2)
_cell_angle_beta 97.452(2)
_cell_angle_gamma 91.443(2)
_cell_formula_units_Z 2
_cell_length_a 11.8024(11)
_cell_length_b 14.7291(13)
_cell_length_c 25.142(2)
_cell_measurement_reflns_used 6252
_cell_measurement_temperature 293(2)
_cell_measurement_theta_max 23.85
_cell_measurement_theta_min 2.27
_cell_volume 4315.5(7)
_computing_cell_refinement 'Bruker SMART'
_computing_data_collection 'Bruker SMART'
_computing_data_reduction 'Bruker SAINT'
_computing_molecular_graphics 'Bruker SHELXTL'
_computing_publication_material 'Bruker SHELXTL'
_computing_structure_refinement 'SHELXL-97 (Sheldrick, 1997)'
_computing_structure_solution 'SHELXS-97 (Sheldrick, 1990)'
_diffrn_ambient_temperature 293(2)
_diffrn_measured_fraction_theta_full 0.923
_diffrn_measured_fraction_theta_max 0.923
_diffrn_measurement_device_type 'CCD area detector'
_diffrn_measurement_method 'phi and omega scans'
_diffrn_radiation_monochromator graphite
_diffrn_radiation_source 'fine-focus sealed tube'
_diffrn_radiation_type MoK\a
_diffrn_radiation_wavelength 0.71073
_diffrn_reflns_av_R_equivalents 0.0606
_diffrn_reflns_av_sigmaI/netI 0.1060
_diffrn_reflns_limit_h_max 15
_diffrn_reflns_limit_h_min -15
_diffrn_reflns_limit_k_max 19
_diffrn_reflns_limit_k_min -19
_diffrn_reflns_limit_l_max 32
_diffrn_reflns_limit_l_min -33
_diffrn_reflns_number 39168
_diffrn_reflns_theta_full 28.31
_diffrn_reflns_theta_max 28.31
_diffrn_reflns_theta_min 1.39
_exptl_absorpt_coefficient_mu 0.461
_exptl_absorpt_correction_type none
_exptl_crystal_colour Blue
_exptl_crystal_density_diffrn 1.339
_exptl_crystal_density_meas 0
_exptl_crystal_description Block
_exptl_crystal_F_000 1820
_exptl_crystal_size_max 0.25
_exptl_crystal_size_mid 0.20
_exptl_crystal_size_min 0.13
_refine_diff_density_max 0.495
_refine_diff_density_min -0.483
_refine_diff_density_rms 0.093
_refine_ls_extinction_method none
_refine_ls_goodness_of_fit_ref 0.941
_refine_ls_hydrogen_treatment mixed
_refine_ls_matrix_type full
_refine_ls_number_parameters 1126
_refine_ls_number_reflns 19844
_refine_ls_number_restraints 0
_refine_ls_restrained_S_all 0.941
_refine_ls_R_factor_all 0.0961
_refine_ls_R_factor_gt 0.0574
_refine_ls_shift/su_max 0.002
_refine_ls_shift/su_mean 0.000
_refine_ls_structure_factor_coef Fsqd
_refine_ls_weighting_details 'calc w=1/[\s^2^(Fo^2^)+(0.0431P)^2^+0.0000P] where P=(Fo^2^+2Fc^2^)/3'
_refine_ls_weighting_scheme calc
_refine_ls_wR_factor_gt 0.1096
_refine_ls_wR_factor_ref 0.1289
_reflns_number_gt 12870
_reflns_number_total 19844
_reflns_threshold_expression >2sigma(I)
_cod_data_source_file ja031806csi20040129_032044.cif
_cod_data_source_block '[Fe2(m-O2CArTol)2(O2CArTol)2(2-Bnpy)2]'
_cod_database_code 4112334

loop_
_symmetry_equiv_pos_as_xyz
'x, y, z'
'-x, -y, -z'

loop_
_atom_site_label
_atom_site_type_symbol
_atom_site_fract_x
_atom_site_fract_y
_atom_site_fract_z
_atom_site_U_iso_or_equiv
_atom_site_adp_type
_atom_site_occupancy
_atom_site_symmetry_multiplicity
_atom_site_calc_flag
_atom_site_refinement_flags
_atom_site_disorder_assembly
_atom_site_disorder_group
Fe1 Fe 0.33235(3) 0.04256(3) 0.507914(15) 0.02067(10) Uani 1 1 d . . .
Fe2 Fe 0.67559(3) 0.57596(3) 0.012081(15) 0.02192(10) Uani 1 1 d . . .
O1 O 0.40230(16) -0.03155(12) 0.56736(7) 0.0260(5) Uani 1 1 d . . .
O2 O 0.58305(17) -0.04840(14) 0.55374(8) 0.0308(5) Uani 1 1 d . . .
O3 O 0.21793(17) 0.12742(13) 0.53519(8) 0.0312(5) Uani 1 1 d . . .
O4 O 0.38850(17) 0.19199(14) 0.55711(8) 0.0353(5) Uani 1 1 d . . .
O5 O 0.64699(18) 0.44764(13) 0.02910(8) 0.0325(5) Uani 1 1 d . . .
O6 O 0.47145(17) 0.38415(13) 0.02388(8) 0.0310(5) Uani 1 1 d . . .
O7 O 0.80681(17) 0.66307(13) 0.05634(7) 0.0303(5) Uani 1 1 d . . .
O8 O 0.64508(17) 0.65899(13) 0.08942(8) 0.0309(5) Uani 1 1 d . . .
N1 N 0.20373(19) -0.05159(15) 0.46766(9) 0.0230(5) Uani 1 1 d . . .
N2 N 0.7974(2) 0.54508(16) -0.04277(9) 0.0258(5) Uani 1 1 d . . .
C1 C 0.1999(2) -0.1354(2) 0.48429(12) 0.0293(7) Uani 1 1 d . . .
H1A H 0.2518 -0.1488 0.5134 0.035 Uiso 1 1 calc R . .
C1S C 0.5779(3) 0.5430(3) 0.37251(16) 0.0613(11) Uani 1 1 d . . .
C2 C 0.1231(3) -0.2023(2) 0.46036(13) 0.0343(8) Uani 1 1 d . . .
H2A H 0.1220 -0.2594 0.4735 0.041 Uiso 1 1 calc R . .
C3 C 0.0482(3) -0.1841(2) 0.41699(13) 0.0358(8) Uani 1 1 d . . .
H3A H -0.0043 -0.2288 0.3999 0.043 Uiso 1 1 calc R . .
C4 C 0.0514(3) -0.0984(2) 0.39879(12) 0.0323(7) Uani 1 1 d . . .
H4A H 0.0014 -0.0851 0.3689 0.039 Uiso 1 1 calc R . .
C5 C 0.1287(2) -0.03263(19) 0.42492(11) 0.0250(6) Uani 1 1 d . . .
C6 C 0.1359(3) 0.06221(19) 0.40690(12) 0.0320(7) Uani 1 1 d . . .
H6A H 0.1500 0.1054 0.4385 0.038 Uiso 1 1 calc R . .
H6B H 0.2008 0.0668 0.3871 0.038 Uiso 1 1 calc R . .
C7 C 0.0309(3) 0.08878(19) 0.37216(12) 0.0281(7) Uani 1 1 d . . .
C8 C -0.0741(3) 0.0887(2) 0.39120(12) 0.0342(7) Uani 1 1 d . . .
H8A H -0.0789 0.0724 0.4258 0.041 Uiso 1 1 calc R . .
C9 C -0.1712(3) 0.1124(2) 0.35991(14) 0.0419(8) Uani 1 1 d . . .
H9A H -0.2411 0.1113 0.3733 0.050 Uiso 1 1 calc R . .
C10 C -0.1654(3) 0.1377(2) 0.30898(13) 0.0395(8) Uani 1 1 d . . .
H10A H -0.2310 0.1544 0.2879 0.047 Uiso 1 1 calc R . .
C11 C -0.0618(3) 0.1382(2) 0.28925(13) 0.0362(8) Uani 1 1 d . . .
H11A H -0.0574 0.1552 0.2547 0.043 Uiso 1 1 calc R . .
C12 C 0.0356(3) 0.1136(2) 0.32056(12) 0.0329(7) Uani 1 1 d . . .
H12A H 0.1051 0.1137 0.3069 0.039 Uiso 1 1 calc R . .
C13 C 0.5022(2) -0.05381(18) 0.58120(11) 0.0226(6) Uani 1 1 d . . .
C14 C 0.5301(2) -0.09037(19) 0.63553(11) 0.0239(6) Uani 1 1 d . . .
C15 C 0.4895(2) -0.1786(2) 0.64261(12) 0.0276(7) Uani 1 1 d . . .
C16 C 0.5176(3) -0.2123(2) 0.69274(12) 0.0365(8) Uani 1 1 d . . .
H16A H 0.4907 -0.2702 0.6983 0.044 Uiso 1 1 calc R . .
C17 C 0.5844(3) -0.1613(2) 0.73409(13) 0.0416(9) Uani 1 1 d . . .
H17A H 0.6034 -0.1852 0.7670 0.050 Uiso 1 1 calc R . .
C18 C 0.6231(3) -0.0754(2) 0.72689(12) 0.0350(8) Uani 1 1 d . . .
H18A H 0.6672 -0.0413 0.7553 0.042 Uiso 1 1 calc R . .
C19 C 0.5977(2) -0.03791(19) 0.67779(11) 0.0252(6) Uani 1 1 d . . .
C20 C 0.4211(2) -0.23932(19) 0.59937(12) 0.0272(7) Uani 1 1 d . . .
C21 C 0.4471(2) -0.24962(19) 0.54692(12) 0.0273(7) Uani 1 1 d . . .
H21A H 0.5068 -0.2146 0.5374 0.033 Uiso 1 1 calc R . .
C22 C 0.3858(3) -0.31101(19) 0.50867(13) 0.0325(7) Uani 1 1 d . . .
H22A H 0.4052 -0.3164 0.4739 0.039 Uiso 1 1 calc R . .
C23 C 0.2962(3) -0.3648(2) 0.52079(13) 0.0328(7) Uani 1 1 d . . .
C24 C 0.2686(3) -0.3534(2) 0.57257(13) 0.0367(8) Uani 1 1 d . . .
H24A H 0.2074 -0.3874 0.5815 0.044 Uiso 1 1 calc R . .
C25 C 0.3296(3) -0.2930(2) 0.61147(13) 0.0330(7) Uani 1 1 d . . .
H25A H 0.3097 -0.2878 0.6462 0.040 Uiso 1 1 calc R . .
C26 C 0.2310(3) -0.4335(2) 0.47952(14) 0.0451(9) Uani 1 1 d . . .
H26A H 0.1729 -0.4640 0.4955 0.068 Uiso 1 1 calc R . .
H26B H 0.2826 -0.4773 0.4670 0.068 Uiso 1 1 calc R . .
H26C H 0.1961 -0.4028 0.4497 0.068 Uiso 1 1 calc R . .
C27 C 0.6420(2) 0.05648(19) 0.67354(11) 0.0254(6) Uani 1 1 d . . .
C28 C 0.5785(2) 0.11940(19) 0.64561(11) 0.0272(7) Uani 1 1 d . . .
H28A H 0.5054 0.1025 0.6285 0.033 Uiso 1 1 calc R . .
C29 C 0.6214(3) 0.2067(2) 0.64259(11) 0.0318(7) Uani 1 1 d . . .
H29A H 0.5774 0.2469 0.6229 0.038 Uiso 1 1 calc R . .
C30 C 0.7289(3) 0.2354(2) 0.66838(12) 0.0342(8) Uani 1 1 d . . .
C31 C 0.7907(3) 0.1737(2) 0.69717(13) 0.0399(8) Uani 1 1 d . . .
H31A H 0.8624 0.1916 0.7154 0.048 Uiso 1 1 calc R . .
C32 C 0.7495(3) 0.0862(2) 0.69981(12) 0.0343(8) Uani 1 1 d . . .
H32A H 0.7942 0.0462 0.7194 0.041 Uiso 1 1 calc R . .
C33 C 0.7762(3) 0.3296(2) 0.66263(14) 0.0498(10) Uani 1 1 d . . .
H33A H 0.8508 0.3384 0.6831 0.075 Uiso 1 1 calc R . .
H33B H 0.7263 0.3743 0.6757 0.075 Uiso 1 1 calc R . .
H33C H 0.7817 0.3363 0.6254 0.075 Uiso 1 1 calc R . .
C34 C 0.2845(3) 0.1939(2) 0.55679(11) 0.0244(6) Uani 1 1 d . . .
C35 C 0.2267(2) 0.27442(18) 0.58144(11) 0.0218(6) Uani 1 1 d . . .
C36 C 0.1660(2) 0.33261(18) 0.54748(11) 0.0229(6) Uani 1 1 d . . .
C37 C 0.1051(2) 0.40168(19) 0.57034(12) 0.0276(7) Uani 1 1 d . . .
H37A H 0.0637 0.4400 0.5481 0.033 Uiso 1 1 calc R . .
C38 C 0.1045(2) 0.4146(2) 0.62508(12) 0.0301(7) Uani 1 1 d . . .
H38A H 0.0621 0.4606 0.6396 0.036 Uiso 1 1 calc R . .
C39 C 0.1669(2) 0.35925(19) 0.65833(12) 0.0285(7) Uani 1 1 d . . .
H39A H 0.1680 0.3692 0.6954 0.034 Uiso 1 1 calc R . .
C40 C 0.2286(2) 0.28840(18) 0.63731(11) 0.0235(6) Uani 1 1 d . . .
C41 C 0.1711(2) 0.32573(18) 0.48826(11) 0.0237(6) Uani 1 1 d . . .
C42 C 0.2746(3) 0.32262(19) 0.46862(11) 0.0281(7) Uani 1 1 d . . .
H42A H 0.3413 0.3187 0.4923 0.034 Uiso 1 1 calc R . .
C43 C 0.2813(3) 0.3252(2) 0.41447(12) 0.0309(7) Uani 1 1 d . . .
H43A H 0.3522 0.3222 0.4022 0.037 Uiso 1 1 calc R . .
C44 C 0.1840(3) 0.3321(2) 0.37811(12) 0.0344(8) Uani 1 1 d . . .
C45 C 0.0804(3) 0.3328(2) 0.39758(12) 0.0376(8) Uani 1 1 d . . .
H45A H 0.0137 0.3352 0.3737 0.045 Uiso 1 1 calc R . .
C46 C 0.0732(3) 0.3300(2) 0.45182(12) 0.0321(7) Uani 1 1 d . . .
H46A H 0.0021 0.3310 0.4640 0.039 Uiso 1 1 calc R . .
C47 C 0.1937(3) 0.3393(3) 0.31948(13) 0.0572(11) Uani 1 1 d . . .
H47A H 0.2726 0.3371 0.3140 0.086 Uiso 1 1 calc R . .
H47B H 0.1636 0.3960 0.3089 0.086 Uiso 1 1 calc R . .
H47C H 0.1512 0.2896 0.2982 0.086 Uiso 1 1 calc R . .
C48 C 0.2933(2) 0.23061(19) 0.67590(11) 0.0247(6) Uani 1 1 d . . .
C49 C 0.2827(2) 0.1363(2) 0.67116(11) 0.0279(7) Uani 1 1 d . . .
H49A H 0.2379 0.1061 0.6415 0.033 Uiso 1 1 calc R . .
C50 C 0.3389(3) 0.0866(2) 0.71066(12) 0.0325(7) Uani 1 1 d . . .
H50A H 0.3313 0.0233 0.7067 0.039 Uiso 1 1 calc R . .
C51 C 0.4058(3) 0.1289(2) 0.75555(12) 0.0340(8) Uani 1 1 d . . .
C52 C 0.4169(3) 0.2226(2) 0.75938(12) 0.0375(8) Uani 1 1 d . . .
H52A H 0.4625 0.2526 0.7889 0.045 Uiso 1 1 calc R . .
C53 C 0.3625(3) 0.2728(2) 0.72078(12) 0.0328(7) Uani 1 1 d . . .
H53A H 0.3719 0.3360 0.7246 0.039 Uiso 1 1 calc R . .
C54 C 0.4624(3) 0.0758(3) 0.79939(13) 0.0514(10) Uani 1 1 d . . .
H54A H 0.5045 0.1170 0.8270 0.077 Uiso 1 1 calc R . .
H54B H 0.5137 0.0339 0.7847 0.077 Uiso 1 1 calc R . .
H54C H 0.4052 0.0425 0.8145 0.077 Uiso 1 1 calc R . .
C55 C 0.8448(3) 0.4630(2) -0.04236(12) 0.0312(7) Uani 1 1 d . . .
H55A H 0.8098 0.4177 -0.0259 0.037 Uiso 1 1 calc R . .
C56 C 0.9416(3) 0.4425(2) -0.06482(12) 0.0340(7) Uani 1 1 d . . .
H56A H 0.9713 0.3848 -0.0636 0.041 Uiso 1 1 calc R . .
C57 C 0.9940(3) 0.5090(2) -0.08927(12) 0.0356(8) Uani 1 1 d . . .
H57A H 1.0611 0.4977 -0.1040 0.043 Uiso 1 1 calc R . .
C58 C 0.9448(3) 0.5927(2) -0.09150(12) 0.0333(7) Uani 1 1 d . . .
H58A H 0.9778 0.6380 -0.1088 0.040 Uiso 1 1 calc R . .
C59 C 0.8472(2) 0.6097(2) -0.06832(11) 0.0270(7) Uani 1 1 d . . .
C60 C 0.7891(3) 0.7000(2) -0.06788(12) 0.0357(8) Uani 1 1 d . . .
H60A H 0.7932 0.7252 -0.0307 0.043 Uiso 1 1 calc R . .
H60B H 0.7089 0.6882 -0.0815 0.043 Uiso 1 1 calc R . .
C61 C 0.8355(3) 0.7720(2) -0.09980(12) 0.0308(7) Uani 1 1 d . . .
C62 C 0.8344(3) 0.7600(2) -0.15491(13) 0.0400(8) Uani 1 1 d . . .
H62A H 0.8078 0.7046 -0.1733 0.048 Uiso 1 1 calc R . .
C63 C 0.8718(3) 0.8281(2) -0.18304(14) 0.0467(9) Uani 1 1 d . . .
H63A H 0.8711 0.8184 -0.2201 0.056 Uiso 1 1 calc R . .
C64 C 0.9099(3) 0.9104(2) -0.15666(16) 0.0510(10) Uani 1 1 d . . .
H64A H 0.9340 0.9569 -0.1758 0.061 Uiso 1 1 calc R . .
C65 C 0.9126(3) 0.9239(2) -0.10243(16) 0.0502(10) Uani 1 1 d . . .
H65A H 0.9394 0.9795 -0.0844 0.060 Uiso 1 1 calc R . .
C66 C 0.8757(3) 0.8552(2) -0.07407(13) 0.0398(8) Uani 1 1 d . . .
H66A H 0.8779 0.8652 -0.0369 0.048 Uiso 1 1 calc R . .
C67 C 0.5754(3) 0.39116(19) 0.04156(11) 0.0241(6) Uani 1 1 d . . .
C68 C 0.6182(2) 0.32567(18) 0.08200(11) 0.0230(6) Uani 1 1 d . . .
C69 C 0.6958(3) 0.25929(19) 0.06949(12) 0.0284(7) Uani 1 1 d . . .
C70 C 0.7295(3) 0.1986(2) 0.10786(13) 0.0406(8) Uani 1 1 d . . .
H70A H 0.7812 0.1543 0.1003 0.049 Uiso 1 1 calc R . .
C71 C 0.6880(3) 0.2031(2) 0.15642(13) 0.0462(9) Uani 1 1 d . . .
H71A H 0.7104 0.1612 0.1811 0.055 Uiso 1 1 calc R . .
C72 C 0.6130(3) 0.2698(2) 0.16884(12) 0.0380(8) Uani 1 1 d . . .
H72A H 0.5866 0.2733 0.2022 0.046 Uiso 1 1 calc R . .
C73 C 0.5767(2) 0.33169(19) 0.13206(11) 0.0271(7) Uani 1 1 d . . .
C74 C 0.7399(2) 0.24669(18) 0.01669(12) 0.0274(7) Uani 1 1 d . . .
C75 C 0.6687(3) 0.24556(19) -0.03195(12) 0.0287(7) Uani 1 1 d . . .
H75A H 0.5921 0.2589 -0.0320 0.034 Uiso 1 1 calc R . .
C76 C 0.7104(3) 0.2249(2) -0.08030(13) 0.0340(7) Uani 1 1 d . . .
H76A H 0.6610 0.2238 -0.1123 0.041 Uiso 1 1 calc R . .
C77 C 0.8246(3) 0.2057(2) -0.08194(14) 0.0385(8) Uani 1 1 d . . .
C78 C 0.8952(3) 0.2091(2) -0.03367(15) 0.0432(9) Uani 1 1 d . . .
H78A H 0.9724 0.1981 -0.0337 0.052 Uiso 1 1 calc R . .
C79 C 0.8543(3) 0.2285(2) 0.01436(14) 0.0370(8) Uani 1 1 d . . .
H79A H 0.9043 0.2295 0.0462 0.044 Uiso 1 1 calc R . .
C80 C 0.8694(3) 0.1826(3) -0.13490(15) 0.0586(11) Uani 1 1 d . . .
H80A H 0.9496 0.1717 -0.1283 0.088 Uiso 1 1 calc R . .
H80B H 0.8577 0.2326 -0.1569 0.088 Uiso 1 1 calc R . .
H80C H 0.8294 0.1290 -0.1531 0.088 Uiso 1 1 calc R . .
C81 C 0.4998(2) 0.4045(2) 0.14805(11) 0.0259(7) Uani 1 1 d . . .
C82 C 0.5124(2) 0.49353(19) 0.13395(11) 0.0255(6) Uani 1 1 d . . .
H82A H 0.5705 0.5078 0.1140 0.031 Uiso 1 1 calc R . .
C83 C 0.4409(2) 0.5604(2) 0.14885(11) 0.0291(7) Uani 1 1 d . . .
H83A H 0.4500 0.6185 0.1378 0.035 Uiso 1 1 calc R . .
C84 C 0.3556(3) 0.5431(2) 0.18005(12) 0.0337(7) Uani 1 1 d . . .
C85 C 0.3438(3) 0.4560(2) 0.19491(12) 0.0389(8) Uani 1 1 d . . .
H85A H 0.2870 0.4426 0.2158 0.047 Uiso 1 1 calc R . .
C86 C 0.4142(3) 0.3880(2) 0.17958(12) 0.0354(8) Uani 1 1 d . . .
H86A H 0.4042 0.3299 0.1905 0.042 Uiso 1 1 calc R . .
C87 C 0.2793(3) 0.6178(2) 0.19648(14) 0.0507(10) Uani 1 1 d . . .
H87A H 0.2255 0.5942 0.2179 0.076 Uiso 1 1 calc R . .
H87B H 0.2387 0.6402 0.1649 0.076 Uiso 1 1 calc R . .
H87C H 0.3248 0.6666 0.2171 0.076 Uiso 1 1 calc R . .
C88 C 0.7442(3) 0.69180(19) 0.09044(11) 0.0242(6) Uani 1 1 d . . .
C89 C 0.7905(2) 0.76707(18) 0.13266(11) 0.0220(6) Uani 1 1 d . . .
C90 C 0.8470(2) 0.74396(19) 0.18217(11) 0.0222(6) Uani 1 1 d . . .
C91 C 0.8912(2) 0.8129(2) 0.22070(11) 0.0284(7) Uani 1 1 d . . .
H91A H 0.9286 0.7979 0.2535 0.034 Uiso 1 1 calc R . .
C92 C 0.8807(3) 0.9032(2) 0.21121(12) 0.0324(7) Uani 1 1 d . . .
H92A H 0.9095 0.9489 0.2377 0.039 Uiso 1 1 calc R . .
C93 C 0.8276(3) 0.9253(2) 0.16250(12) 0.0307(7) Uani 1 1 d . . .
H93A H 0.8218 0.9865 0.1563 0.037 Uiso 1 1 calc R . .
C94 C 0.7821(2) 0.85930(19) 0.12200(11) 0.0253(6) Uani 1 1 d . . .
C95 C 0.8621(2) 0.64802(19) 0.19473(10) 0.0244(6) Uani 1 1 d . . .
C96 C 0.7691(3) 0.5861(2) 0.19102(11) 0.0290(7) Uani 1 1 d . . .
H96A H 0.6961 0.6040 0.1787 0.035 Uiso 1 1 calc R . .
C97 C 0.7847(3) 0.4988(2) 0.20543(12) 0.0377(8) Uani 1 1 d . . .
H97A H 0.7217 0.4586 0.2025 0.045 Uiso 1 1 calc R . .
C98 C 0.8919(3) 0.4691(2) 0.22418(13) 0.0399(8) Uani 1 1 d . . .
C99 C 0.9831(3) 0.5304(2) 0.22816(12) 0.0381(8) Uani 1 1 d . . .
H99A H 1.0560 0.5122 0.2406 0.046 Uiso 1 1 calc R . .
C100 C 0.9687(3) 0.6183(2) 0.21407(11) 0.0302(7) Uani 1 1 d . . .
H10B H 1.0319 0.6584 0.2176 0.036 Uiso 1 1 calc R . .
C101 C 0.9060(3) 0.3723(2) 0.23953(18) 0.0737(14) Uani 1 1 d . . .
H10C H 0.9852 0.3631 0.2513 0.111 Uiso 1 1 calc R . .
H10D H 0.8799 0.3303 0.2089 0.111 Uiso 1 1 calc R . .
H10E H 0.8619 0.3623 0.2681 0.111 Uiso 1 1 calc R . .
C102 C 0.7282(2) 0.88886(19) 0.06970(12) 0.0266(7) Uani 1 1 d . . .
C103 C 0.6303(3) 0.8474(2) 0.04090(13) 0.0375(8) Uani 1 1 d . . .
H10F H 0.5954 0.7987 0.0545 0.045 Uiso 1 1 calc R . .
C104 C 0.5829(3) 0.8763(2) -0.00757(14) 0.0445(9) Uani 1 1 d . . .
H10G H 0.5174 0.8462 -0.0261 0.053 Uiso 1 1 calc R . .
C105 C 0.6304(3) 0.9491(2) -0.02926(13) 0.0375(8) Uani 1 1 d . . .
C106 C 0.7264(3) 0.9926(2) -0.00014(13) 0.0364(8) Uani 1 1 d . . .
H10H H 0.7590 1.0430 -0.0132 0.044 Uiso 1 1 calc R . .
C107 C 0.7750(3) 0.96291(19) 0.04793(12) 0.0314(7) Uani 1 1 d . . .
H10I H 0.8406 0.9930 0.0663 0.038 Uiso 1 1 calc R . .
C108 C 0.5804(3) 0.9777(2) -0.08309(14) 0.0561(11) Uani 1 1 d . . .
H10J H 0.5144 0.9393 -0.0970 0.084 Uiso 1 1 calc R . .
H10K H 0.6363 0.9719 -0.1076 0.084 Uiso 1 1 calc R . .
H10L H 0.5584 1.0399 -0.0791 0.084 Uiso 1 1 calc R . .
Cl1 Cl 0.5138(4) 0.4920(5) 0.3118(3) 0.0838(15) Uani 0.50 1 d P A 1
Cl2 Cl 0.4942(5) 0.5113(3) 0.42394(17) 0.0550(7) Uani 0.50 1 d P A 1
Cl1A Cl 0.5697(5) 0.4806(5) 0.3057(3) 0.116(2) Uani 0.50 1 d P A 2
Cl2A Cl 0.4754(7) 0.5058(5) 0.4051(3) 0.169(3) Uani 0.50 1 d P A 2

loop_
_atom_site_aniso_label
_atom_site_aniso_U_11
_atom_site_aniso_U_22
_atom_site_aniso_U_33
_atom_site_aniso_U_23
_atom_site_aniso_U_13
_atom_site_aniso_U_12
Fe1 0.0215(2) 0.0198(2) 0.0209(2) 0.00281(17) 0.00275(17) 0.00047(17)
Fe2 0.0231(2) 0.0207(2) 0.0214(2) 0.00164(17) 0.00164(17) -0.00176(17)
O1 0.0252(11) 0.0255(11) 0.0275(11) 0.0088(9) 0.0009(9) 0.0003(9)
O2 0.0311(12) 0.0375(12) 0.0263(11) 0.0046(9) 0.0127(9) -0.0041(10)
O3 0.0370(13) 0.0244(11) 0.0309(12) -0.0050(9) 0.0038(10) 0.0050(10)
O4 0.0272(12) 0.0475(14) 0.0331(12) 0.0096(10) 0.0051(10) 0.0117(10)
O5 0.0423(13) 0.0208(11) 0.0377(12) 0.0076(9) 0.0148(10) 0.0006(10)
O6 0.0283(12) 0.0334(12) 0.0284(11) 0.0010(9) -0.0072(9) 0.0048(9)
O7 0.0349(12) 0.0312(12) 0.0238(11) -0.0043(9) 0.0042(9) 0.0026(10)
O8 0.0322(12) 0.0302(12) 0.0285(11) 0.0006(9) 0.0000(9) -0.0078(10)
N1 0.0227(13) 0.0208(12) 0.0259(13) 0.0026(10) 0.0045(10) -0.0012(10)
N2 0.0297(14) 0.0268(14) 0.0199(12) -0.0009(10) 0.0018(10) -0.0016(11)
C1 0.0262(16) 0.0290(17) 0.0333(17) 0.0059(14) 0.0037(13) 0.0037(13)
C1S 0.055(3) 0.064(3) 0.065(3) 0.009(2) 0.009(2) -0.024(2)
C2 0.0334(18) 0.0229(16) 0.047(2) 0.0077(15) 0.0054(15) -0.0044(14)
C3 0.0266(17) 0.0283(17) 0.050(2) -0.0013(15) 0.0008(15) -0.0081(14)
C4 0.0260(17) 0.0322(18) 0.0364(18) 0.0023(14) -0.0043(14) -0.0016(14)
C5 0.0224(15) 0.0280(16) 0.0251(15) 0.0045(13) 0.0041(12) -0.0008(12)
C6 0.0346(18) 0.0259(16) 0.0340(18) 0.0040(14) -0.0020(14) -0.0018(14)
C7 0.0349(18) 0.0182(15) 0.0292(16) 0.0006(12) -0.0017(14) 0.0005(13)
C8 0.041(2) 0.0366(19) 0.0283(17) 0.0087(14) 0.0102(15) 0.0082(15)
C9 0.036(2) 0.042(2) 0.051(2) 0.0057(17) 0.0112(17) 0.0120(16)
C10 0.039(2) 0.038(2) 0.041(2) 0.0046(16) -0.0026(16) 0.0084(16)
C11 0.044(2) 0.0342(18) 0.0309(18) 0.0092(14) 0.0038(15) 0.0047(16)
C12 0.0381(19) 0.0279(17) 0.0346(18) 0.0066(14) 0.0090(15) 0.0028(14)
C13 0.0277(16) 0.0178(14) 0.0216(15) -0.0005(12) 0.0028(12) -0.0044(12)
C14 0.0212(15) 0.0275(16) 0.0251(15) 0.0075(13) 0.0064(12) 0.0060(12)
C15 0.0271(16) 0.0276(16) 0.0302(17) 0.0071(13) 0.0071(13) 0.0072(13)
C16 0.048(2) 0.0286(18) 0.0351(19) 0.0121(15) 0.0076(16) 0.0031(15)
C17 0.055(2) 0.044(2) 0.0272(18) 0.0165(16) -0.0002(16) 0.0070(18)
C18 0.0390(19) 0.0382(19) 0.0276(17) 0.0067(14) 0.0008(14) 0.0067(15)
C19 0.0227(15) 0.0290(16) 0.0251(15) 0.0058(13) 0.0045(12) 0.0072(13)
C20 0.0266(16) 0.0225(15) 0.0347(17) 0.0098(13) 0.0065(13) 0.0061(13)
C21 0.0267(16) 0.0197(15) 0.0375(18) 0.0083(13) 0.0080(14) 0.0039(12)
C22 0.0386(19) 0.0240(16) 0.0363(18) 0.0045(14) 0.0081(15) 0.0033(14)
C23 0.0302(18) 0.0225(16) 0.046(2) 0.0056(14) 0.0037(15) 0.0043(13)
C24 0.0308(18) 0.0280(18) 0.054(2) 0.0118(16) 0.0112(16) -0.0015(14)
C25 0.0336(18) 0.0291(17) 0.0398(19) 0.0083(15) 0.0144(15) 0.0045(14)
C26 0.046(2) 0.0282(18) 0.060(2) -0.0001(17) 0.0047(18) -0.0030(16)
C27 0.0280(16) 0.0302(17) 0.0178(14) 0.0004(12) 0.0037(12) 0.0015(13)
C28 0.0241(16) 0.0298(17) 0.0265(16) 0.0015(13) 0.0002(12) -0.0011(13)
C29 0.0378(19) 0.0311(17) 0.0268(16) 0.0063(13) 0.0023(14) 0.0021(14)
C30 0.0388(19) 0.0367(19) 0.0262(17) -0.0014(14) 0.0052(14) -0.0064(15)
C31 0.0321(19) 0.047(2) 0.0357(19) -0.0030(16) -0.0067(15) -0.0081(16)
C32 0.0296(18) 0.042(2) 0.0296(17) 0.0031(15) -0.0049(14) 0.0061(15)
C33 0.061(3) 0.045(2) 0.041(2) 0.0002(17) 0.0020(18) -0.0203(19)
C34 0.0275(17) 0.0299(17) 0.0163(14) 0.0070(12) 0.0010(12) 0.0065(13)
C35 0.0190(14) 0.0221(15) 0.0230(15) -0.0020(12) 0.0006(11) -0.0032(12)
C36 0.0199(15) 0.0220(15) 0.0258(15) 0.0013(12) 0.0009(12) -0.0033(12)
C37 0.0268(16) 0.0208(15) 0.0348(17) 0.0053(13) 0.0007(13) 0.0004(13)
C38 0.0295(17) 0.0244(16) 0.0362(18) -0.0057(14) 0.0087(14) 0.0032(13)
C39 0.0334(17) 0.0292(17) 0.0222(15) -0.0024(13) 0.0052(13) -0.0028(14)
C40 0.0254(16) 0.0208(15) 0.0231(15) -0.0007(12) 0.0012(12) -0.0049(12)
C41 0.0297(16) 0.0168(14) 0.0245(15) 0.0034(12) 0.0022(12) 0.0003(12)
C42 0.0278(17) 0.0289(17) 0.0273(16) 0.0037(13) 0.0002(13) 0.0070(13)
C43 0.0321(18) 0.0334(18) 0.0280(17) 0.0050(14) 0.0056(14) 0.0045(14)
C44 0.0397(19) 0.0398(19) 0.0245(17) 0.0077(14) 0.0033(14) 0.0040(15)
C45 0.0309(18) 0.050(2) 0.0292(18) 0.0052(15) -0.0072(14) 0.0025(16)
C46 0.0246(16) 0.0395(19) 0.0321(17) 0.0059(14) 0.0013(13) 0.0018(14)
C47 0.056(3) 0.087(3) 0.030(2) 0.014(2) 0.0042(18) 0.012(2)
C48 0.0243(16) 0.0287(16) 0.0218(15) -0.0003(12) 0.0073(12) 0.0008(13)
C49 0.0305(17) 0.0319(17) 0.0209(15) -0.0012(13) 0.0048(13) -0.0006(13)
C50 0.0361(18) 0.0320(18) 0.0322(18) 0.0080(14) 0.0106(14) 0.0058(14)
C51 0.0331(18) 0.048(2) 0.0232(16) 0.0073(15) 0.0073(14) 0.0106(16)
C52 0.0354(19) 0.051(2) 0.0229(17) -0.0021(15) -0.0036(14) -0.0001(16)
C53 0.0355(18) 0.0325(18) 0.0287(17) -0.0017(14) 0.0004(14) 0.0002(14)
C54 0.054(2) 0.067(3) 0.036(2) 0.0158(19) 0.0042(17) 0.022(2)
C55 0.0373(18) 0.0264(17) 0.0287(17) -0.0019(13) 0.0040(14) -0.0056(14)
C56 0.0371(19) 0.0286(17) 0.0353(18) -0.0051(14) 0.0064(15) 0.0016(14)
C57 0.0320(18) 0.042(2) 0.0331(18) -0.0066(15) 0.0104(14) 0.0010(15)
C58 0.0359(18) 0.0348(18) 0.0296(17) -0.0010(14) 0.0097(14) -0.0067(15)
C59 0.0287(17) 0.0310(17) 0.0199(15) -0.0006(13) 0.0003(12) -0.0026(13)
C60 0.042(2) 0.0355(19) 0.0318(18) 0.0077(15) 0.0106(15) 0.0038(15)
C61 0.0312(17) 0.0300(17) 0.0320(17) 0.0061(14) 0.0048(14) 0.0039(14)
C62 0.049(2) 0.0379(19) 0.0323(18) 0.0014(15) 0.0072(16) -0.0130(16)
C63 0.050(2) 0.055(2) 0.037(2) 0.0132(18) 0.0116(17) -0.0084(19)
C64 0.052(2) 0.039(2) 0.067(3) 0.019(2) 0.018(2) -0.0042(18)
C65 0.053(2) 0.030(2) 0.066(3) 0.0004(19) 0.006(2) -0.0079(17)
C66 0.048(2) 0.0358(19) 0.0328(18) -0.0014(15) -0.0014(16) 0.0071(17)
C67 0.0333(17) 0.0203(15) 0.0185(14) -0.0010(12) 0.0039(13) 0.0031(13)
C68 0.0243(15) 0.0174(14) 0.0249(15) 0.0018(12) -0.0041(12) -0.0047(12)
C69 0.0315(17) 0.0227(16) 0.0285(16) 0.0005(13) -0.0045(13) 0.0005(13)
C70 0.053(2) 0.0305(18) 0.0361(19) 0.0018(15) -0.0046(16) 0.0140(16)
C71 0.075(3) 0.0293(19) 0.0327(19) 0.0115(15) -0.0059(18) 0.0102(18)
C72 0.057(2) 0.0311(18) 0.0258(17) 0.0068(14) 0.0027(16) 0.0026(16)
C73 0.0303(17) 0.0241(16) 0.0246(16) 0.0030(13) -0.0037(13) -0.0063(13)
C74 0.0266(16) 0.0168(15) 0.0372(18) 0.0003(13) -0.0002(14) -0.0003(12)
C75 0.0276(17) 0.0222(15) 0.0359(18) 0.0015(13) 0.0042(14) 0.0004(13)
C76 0.041(2) 0.0283(17) 0.0332(18) 0.0033(14) 0.0076(15) -0.0014(15)
C77 0.046(2) 0.0222(17) 0.052(2) 0.0067(15) 0.0226(18) 0.0033(15)
C78 0.0329(19) 0.0312(19) 0.069(3) 0.0077(18) 0.0168(18) 0.0059(15)
C79 0.0337(19) 0.0273(17) 0.048(2) 0.0013(15) -0.0022(16) 0.0030(14)
C80 0.072(3) 0.049(2) 0.065(3) 0.015(2) 0.039(2) 0.020(2)
C81 0.0288(16) 0.0294(17) 0.0181(14) 0.0012(12) -0.0007(12) -0.0053(13)
C82 0.0251(16) 0.0266(16) 0.0237(15) -0.0015(13) 0.0025(12) -0.0051(13)
C83 0.0313(17) 0.0269(17) 0.0279(16) -0.0005(13) 0.0017(13) -0.0023(13)
C84 0.0274(17) 0.042(2) 0.0299(17) -0.0036(15) 0.0032(14) -0.0024(15)
C85 0.037(2) 0.047(2) 0.0344(19) 0.0020(16) 0.0138(15) -0.0067(16)
C86 0.042(2) 0.0344(19) 0.0301(18) 0.0080(14) 0.0060(15) -0.0080(15)
C87 0.044(2) 0.054(2) 0.057(2) -0.0011(19) 0.0201(19) 0.0069(18)
C88 0.0320(17) 0.0208(15) 0.0196(15) 0.0050(12) 0.0000(13) 0.0049(13)
C89 0.0191(14) 0.0246(15) 0.0225(15) -0.0007(12) 0.0050(11) 0.0000(12)
C90 0.0185(14) 0.0261(15) 0.0223(15) -0.0013(12) 0.0062(11) -0.0006(12)
C91 0.0268(16) 0.0367(18) 0.0201(15) -0.0040(13) 0.0014(12) -0.0030(14)
C92 0.0348(18) 0.0285(17) 0.0313(17) -0.0101(14) 0.0041(14) -0.0068(14)
C93 0.0338(18) 0.0216(16) 0.0370(18) -0.0004(14) 0.0084(14) -0.0012(13)
C94 0.0234(15) 0.0234(15) 0.0296(16) -0.0022(13) 0.0074(13) 0.0015(12)
C95 0.0266(16) 0.0325(17) 0.0130(13) -0.0024(12) 0.0021(11) -0.0006(13)
C96 0.0282(17) 0.0305(17) 0.0261(16) 0.0031(13) -0.0046(13) 0.0010(13)
C97 0.0380(19) 0.0345(19) 0.0372(19) 0.0099(15) -0.0102(15) -0.0099(15)
C98 0.048(2) 0.0293(18) 0.0392(19) 0.0106(15) -0.0095(16) 0.0014(16)
C99 0.0323(19) 0.041(2) 0.0389(19) 0.0075(16) -0.0080(15) 0.0065(15)
C100 0.0266(17) 0.0342(18) 0.0288(17) 0.0021(14) 0.0006(13) -0.0010(14)
C101 0.063(3) 0.042(2) 0.109(4) 0.029(2) -0.029(3) -0.002(2)
C102 0.0284(17) 0.0200(15) 0.0319(17) 0.0026(13) 0.0058(13) 0.0033(13)
C103 0.0369(19) 0.0290(18) 0.045(2) 0.0141(15) -0.0050(16) -0.0059(15)
C104 0.043(2) 0.036(2) 0.050(2) 0.0134(17) -0.0153(17) -0.0089(16)
C105 0.048(2) 0.0249(17) 0.0387(19) 0.0083(15) -0.0014(16) 0.0034(15)
C106 0.044(2) 0.0237(17) 0.043(2) 0.0098(15) 0.0071(16) -0.0036(15)
C107 0.0315(18) 0.0233(16) 0.0380(18) -0.0016(14) 0.0024(14) -0.0029(13)
C108 0.073(3) 0.044(2) 0.049(2) 0.0169(18) -0.010(2) 0.003(2)
Cl1 0.103(3) 0.075(2) 0.065(3) 0.0030(18) -0.014(2) -0.020(2)
Cl2 0.0566(17) 0.0443(15) 0.0712(15) 0.0137(11) 0.0272(12) 0.0124(12)
Cl1A 0.221(7) 0.058(3) 0.059(2) 0.0137(19) -0.019(4) -0.049(4)
Cl2A 0.125(5) 0.125(4) 0.292(9) 0.064(5) 0.125(6) 0.012(4)

loop_
_atom_type_symbol
_atom_type_description
_atom_type_scat_dispersion_real
_atom_type_scat_dispersion_imag
_atom_type_scat_source
C C 0.0033 0.0016 'International Tables Vol C Tables 4.2.6.8 and 6.1.1.4'
Cl Cl 0.1484 0.1585 'International Tables Vol C Tables 4.2.6.8 and 6.1.1.4'
Fe Fe 0.3463 0.8444 'International Tables Vol C Tables 4.2.6.8 and 6.1.1.4'
N N 0.0061 0.0033 'International Tables Vol C Tables 4.2.6.8 and 6.1.1.4'
O O 0.0106 0.0060 'International Tables Vol C Tables 4.2.6.8 and 6.1.1.4'
H H 0.0000 0.0000 'International Tables Vol C Tables 4.2.6.8 and 6.1.1.4'

loop_
_geom_angle_atom_site_label_1
_geom_angle_atom_site_label_2
_geom_angle_atom_site_label_3
_geom_angle
_geom_angle_site_symmetry_1
_geom_angle_site_symmetry_3
O2 Fe1 O3 130.16(8) 2_656 .
O2 Fe1 O1 116.06(8) 2_656 .
O3 Fe1 O1 110.45(8) . .
O2 Fe1 N1 95.19(8) 2_656 .
O3 Fe1 N1 93.13(8) . .
O1 Fe1 N1 100.46(8) . .
O6 Fe2 O5 106.09(9) 2_665 .
O6 Fe2 O7 125.47(8) 2_665 .
O5 Fe2 O7 122.69(8) . .
O6 Fe2 N2 113.06(9) 2_665 .
O5 Fe2 N2 96.59(9) . .
O7 Fe2 N2 85.72(8) . .
O6 Fe2 O8 89.54(8) 2_665 .
O5 Fe2 O8 102.57(8) . .
O7 Fe2 O8 59.22(7) . .
N2 Fe2 O8 144.94(8) . .
C13 O1 Fe1 132.28(18) . .
C13 O2 Fe1 161.36(19) . 2_656
C34 O3 Fe1 100.23(18) . .
C67 O5 Fe2 145.9(2) . .
C67 O6 Fe2 156.0(2) . 2_665
C88 O7 Fe2 93.49(17) . .
C88 O8 Fe2 86.25(17) . .
C1 N1 C5 118.4(2) . .
C1 N1 Fe1 117.88(19) . .
C5 N1 Fe1 123.68(18) . .
C55 N2 C59 117.5(3) . .
C55 N2 Fe2 117.8(2) . .
C59 N2 Fe2 122.89(19) . .
N1 C1 C2 122.9(3) . .
Cl2A C1S Cl1 92.7(4) . .
Cl2A C1S Cl2 15.6(4) . .
Cl1 C1S Cl2 107.8(3) . .
Cl2A C1S Cl1A 110.2(4) . .
Cl1 C1S Cl1A 23.0(3) . .
Cl2 C1S Cl1A 123.5(3) . .
C3 C2 C1 119.1(3) . .
C2 C3 C4 119.0(3) . .
C5 C4 C3 119.8(3) . .
N1 C5 C4 120.8(3) . .
N1 C5 C6 117.1(2) . .
C4 C5 C6 122.1(3) . .
C7 C6 C5 114.4(2) . .
C12 C7 C8 118.2(3) . .
C12 C7 C6 121.5(3) . .
C8 C7 C6 120.3(3) . .
C9 C8 C7 121.2(3) . .
C10 C9 C8 120.2(3) . .
C9 C10 C11 119.6(3) . .
C10 C11 C12 120.2(3) . .
C11 C12 C7 120.7(3) . .
O1 C13 O2 125.5(3) . .
O1 C13 C14 118.2(2) . .
O2 C13 C14 116.4(2) . .
C19 C14 C15 120.7(3) . .
C19 C14 C13 120.4(2) . .
C15 C14 C13 118.8(2) . .
C16 C15 C14 118.3(3) . .
C16 C15 C20 117.8(3) . .
C14 C15 C20 123.8(3) . .
C17 C16 C15 121.1(3) . .
C18 C17 C16 120.2(3) . .
C17 C18 C19 121.4(3) . .
C18 C19 C14 118.3(3) . .
C18 C19 C27 118.0(3) . .
C14 C19 C27 123.7(2) . .
C21 C20 C25 117.2(3) . .
C21 C20 C15 122.8(3) . .
C25 C20 C15 119.9(3) . .
C22 C21 C20 121.1(3) . .
C21 C22 C23 121.7(3) . .
C24 C23 C22 117.4(3) . .
C24 C23 C26 120.7(3) . .
C22 C23 C26 121.8(3) . .
C23 C24 C25 121.7(3) . .
C24 C25 C20 120.9(3) . .
C28 C27 C32 117.0(3) . .
C28 C27 C19 122.6(3) . .
C32 C27 C19 120.4(3) . .
C29 C28 C27 121.4(3) . .
C28 C29 C30 121.2(3) . .
C31 C30 C29 117.3(3) . .
C31 C30 C33 122.3(3) . .
C29 C30 C33 120.4(3) . .
C30 C31 C32 122.0(3) . .
C31 C32 C27 121.1(3) . .
O4 C34 O3 121.7(3) . .
O4 C34 C35 122.6(3) . .
O3 C34 C35 115.6(2) . .
C40 C35 C36 120.2(3) . .
C40 C35 C34 120.5(2) . .
C36 C35 C34 119.2(2) . .
C37 C36 C35 118.7(3) . .
C37 C36 C41 119.4(2) . .
C35 C36 C41 121.9(3) . .
C38 C37 C36 121.4(3) . .
C37 C38 C39 119.7(3) . .
C38 C39 C40 121.0(3) . .
C39 C40 C35 118.9(3) . .
C39 C40 C48 117.9(2) . .
C35 C40 C48 123.2(3) . .
C42 C41 C46 118.0(3) . .
C42 C41 C36 120.6(2) . .
C46 C41 C36 121.2(3) . .
C41 C42 C43 121.2(3) . .
C42 C43 C44 120.9(3) . .
C45 C44 C43 117.7(3) . .
C45 C44 C47 122.1(3) . .
C43 C44 C47 120.1(3) . .
C44 C45 C46 121.5(3) . .
C45 C46 C41 120.5(3) . .
C49 C48 C53 117.8(3) . .
C49 C48 C40 123.1(3) . .
C53 C48 C40 119.1(3) . .
C48 C49 C50 120.3(3) . .
C51 C50 C49 121.7(3) . .
C52 C51 C50 117.5(3) . .
C52 C51 C54 120.7(3) . .
C50 C51 C54 121.8(3) . .
C53 C52 C51 121.7(3) . .
C52 C53 C48 121.1(3) . .
N2 C55 C56 123.7(3) . .
C55 C56 C57 118.7(3) . .
C56 C57 C58 118.5(3) . .
C59 C58 C57 120.4(3) . .
N2 C59 C58 121.1(3) . .
N2 C59 C60 115.0(3) . .
C58 C59 C60 123.9(3) . .
C59 C60 C61 117.1(3) . .
C62 C61 C66 117.4(3) . .
C62 C61 C60 122.7(3) . .
C66 C61 C60 119.8(3) . .
C63 C62 C61 121.4(3) . .
C64 C63 C62 120.1(3) . .
C65 C64 C63 119.9(3) . .
C64 C65 C66 120.1(3) . .
C65 C66 C61 121.2(3) . .
O6 C67 O5 126.3(3) . .
O6 C67 C68 116.4(3) . .
O5 C67 C68 117.4(3) . .
C69 C68 C73 120.8(3) . .
C69 C68 C67 120.7(3) . .
C73 C68 C67 118.5(3) . .
C70 C69 C68 118.1(3) . .
C70 C69 C74 118.0(3) . .
C68 C69 C74 123.8(3) . .
C71 C70 C69 121.4(3) . .
C70 C71 C72 120.1(3) . .
C71 C72 C73 120.7(3) . .
C72 C73 C68 118.8(3) . .
C72 C73 C81 118.8(3) . .
C68 C73 C81 122.4(3) . .
C75 C74 C79 117.2(3) . .
C75 C74 C69 122.3(3) . .
C79 C74 C69 120.4(3) . .
C76 C75 C74 120.8(3) . .
C75 C76 C77 121.3(3) . .
C78 C77 C76 117.6(3) . .
C78 C77 C80 121.4(3) . .
C76 C77 C80 121.0(3) . .
C79 C78 C77 121.5(3) . .
C78 C79 C74 121.6(3) . .
C86 C81 C82 116.7(3) . .
C86 C81 C73 121.4(3) . .
C82 C81 C73 121.8(3) . .
C83 C82 C81 121.4(3) . .
C82 C83 C84 121.4(3) . .
C85 C84 C83 117.6(3) . .
C85 C84 C87 122.0(3) . .
C83 C84 C87 120.4(3) . .
C84 C85 C86 121.5(3) . .
C85 C86 C81 121.3(3) . .
O8 C88 O7 120.8(3) . .
O8 C88 C89 120.4(3) . .
O7 C88 C89 118.8(3) . .
C90 C89 C94 120.2(2) . .
C90 C89 C88 119.0(2) . .
C94 C89 C88 120.8(2) . .
C91 C90 C89 119.2(3) . .
C91 C90 C95 118.4(3) . .
C89 C90 C95 122.4(2) . .
C92 C91 C90 121.1(3) . .
C93 C92 C91 119.5(3) . .
C92 C93 C94 122.2(3) . .
C93 C94 C89 117.8(3) . .
C93 C94 C102 118.9(3) . .
C89 C94 C102 123.2(2) . .
C100 C95 C96 117.4(3) . .
C100 C95 C90 120.7(3) . .
C96 C95 C90 121.7(3) . .
C97 C96 C95 120.6(3) . .
C96 C97 C98 121.7(3) . .
C99 C98 C97 117.6(3) . .
C99 C98 C101 122.1(3) . .
C97 C98 C101 120.3(3) . .
C98 C99 C100 121.3(3) . .
C99 C100 C95 121.4(3) . .
C103 C102 C107 116.5(3) . .
C103 C102 C94 123.2(3) . .
C107 C102 C94 120.2(3) . .
C104 C103 C102 121.7(3) . .
C103 C104 C105 121.5(3) . .
C106 C105 C104 117.3(3) . .
C106 C105 C108 121.8(3) . .
C104 C105 C108 120.9(3) . .
C105 C106 C107 121.3(3) . .
C106 C107 C102 121.6(3) . .

loop_
_geom_bond_atom_site_label_1
_geom_bond_atom_site_label_2
_geom_bond_distance
_geom_bond_site_symmetry_2
Fe1 O2 1.9563(19) 2_656
Fe1 O3 2.009(2) .
Fe1 O1 2.0264(18) .
Fe1 N1 2.124(2) .
Fe2 O6 1.9768(19) 2_665
Fe2 O5 2.0026(19) .
Fe2 O7 2.1204(19) .
Fe2 N2 2.148(2) .
Fe2 O8 2.283(2) .
O1 C13 1.246(3) .
O2 C13 1.253(3) .
O2 Fe1 1.9563(19) 2_656
O3 C34 1.277(3) .
O4 C34 1.228(3) .
O5 C67 1.257(3) .
O6 C67 1.248(3) .
O6 Fe2 1.9768(19) 2_665
O7 C88 1.257(3) .
O8 C88 1.251(3) .
N1 C1 1.338(3) .
N1 C5 1.354(3) .
N2 C55 1.345(4) .
N2 C59 1.356(4) .
C1 C2 1.367(4) .
C1S Cl2A 1.654(8) .
C1S Cl1 1.716(9) .
C1S Cl2 1.810(7) .
C1S Cl1A 1.835(8) .
C2 C3 1.361(4) .
C3 C4 1.379(4) .
C4 C5 1.378(4) .
C5 C6 1.508(4) .
C6 C7 1.501(4) .
C7 C12 1.385(4) .
C7 C8 1.385(4) .
C8 C9 1.373(4) .
C9 C10 1.373(4) .
C10 C11 1.378(4) .
C11 C12 1.381(4) .
C13 C14 1.510(4) .
C14 C19 1.405(4) .
C14 C15 1.407(4) .
C15 C16 1.396(4) .
C15 C20 1.485(4) .
C16 C17 1.376(4) .
C17 C18 1.368(4) .
C18 C19 1.395(4) .
C19 C27 1.490(4) .
C20 C21 1.389(4) .
C20 C25 1.402(4) .
C21 C22 1.381(4) .
C22 C23 1.386(4) .
C23 C24 1.380(4) .
C23 C26 1.507(4) .
C24 C25 1.380(4) .
C27 C28 1.386(4) .
C27 C32 1.395(4) .
C28 C29 1.381(4) .
C29 C30 1.387(4) .
C30 C31 1.374(4) .
C30 C33 1.509(4) .
C31 C32 1.376(4) .
C34 C35 1.511(4) .
C35 C40 1.400(4) .
C35 C36 1.404(4) .
C36 C37 1.389(4) .
C36 C41 1.493(4) .
C37 C38 1.374(4) .
C38 C39 1.376(4) .
C39 C40 1.394(4) .
C40 C48 1.493(4) .
C41 C42 1.376(4) .
C41 C46 1.384(4) .
C42 C43 1.378(4) .
C43 C44 1.383(4) .
C44 C45 1.375(4) .
C44 C47 1.506(4) .
C45 C46 1.381(4) .
C48 C49 1.385(4) .
C48 C53 1.394(4) .
C49 C50 1.392(4) .
C50 C51 1.383(4) .
C51 C52 1.376(4) .
C51 C54 1.501(4) .
C52 C53 1.373(4) .
C55 C56 1.368(4) .
C56 C57 1.374(4) .
C57 C58 1.378(4) .
C58 C59 1.376(4) .
C59 C60 1.511(4) .
C60 C61 1.515(4) .
C61 C62 1.380(4) .
C61 C66 1.381(4) .
C62 C63 1.371(4) .
C63 C64 1.367(5) .
C64 C65 1.357(5) .
C65 C66 1.378(5) .
C67 C68 1.508(4) .
C68 C69 1.401(4) .
C68 C73 1.405(4) .
C69 C70 1.396(4) .
C69 C74 1.486(4) .
C70 C71 1.370(5) .
C71 C72 1.382(4) .
C72 C73 1.388(4) .
C73 C81 1.487(4) .
C74 C75 1.390(4) .
C74 C79 1.391(4) .
C75 C76 1.383(4) .
C76 C77 1.388(4) .
C77 C78 1.377(5) .
C77 C80 1.511(4) .
C78 C79 1.369(4) .
C81 C86 1.392(4) .
C81 C82 1.396(4) .
C82 C83 1.372(4) .
C83 C84 1.386(4) .
C84 C85 1.375(4) .
C84 C87 1.504(4) .
C85 C86 1.379(4) .
C88 C89 1.509(4) .
C89 C90 1.406(4) .
C89 C94 1.410(4) .
C90 C91 1.385(4) .
C90 C95 1.484(4) .
C91 C92 1.377(4) .
C92 C93 1.370(4) .
C93 C94 1.392(4) .
C94 C102 1.489(4) .
C95 C100 1.384(4) .
C95 C96 1.398(4) .
C96 C97 1.375(4) .
C97 C98 1.387(4) .
C98 C99 1.375(4) .
C98 C101 1.515(4) .
C99 C100 1.380(4) .
C102 C103 1.380(4) .
C102 C107 1.394(4) .
C103 C104 1.379(4) .
C104 C105 1.382(4) .
C105 C106 1.378(4) .
C105 C108 1.503(4) .
C106 C107 1.380(4) .

loop_
_geom_torsion_atom_site_label_1
_geom_torsion_atom_site_label_2
_geom_torsion_atom_site_label_3
_geom_torsion_atom_site_label_4
_geom_torsion
_geom_torsion_site_symmetry_1
O2 Fe1 O1 C13 23.8(3) 2_656
O3 Fe1 O1 C13 -137.8(2) .
N1 Fe1 O1 C13 124.9(2) .
O2 Fe1 O3 C34 -74.64(19) 2_656
O1 Fe1 O3 C34 83.51(17) .
N1 Fe1 O3 C34 -174.11(17) .
O6 Fe2 O5 C67 -32.2(4) 2_665
O7 Fe2 O5 C67 122.3(3) .
N2 Fe2 O5 C67 -148.6(3) .
O8 Fe2 O5 C67 61.0(3) .
O6 Fe2 O7 C88 61.32(19) 2_665
O5 Fe2 O7 C88 -88.18(17) .
N2 Fe2 O7 C88 176.73(17) .
O8 Fe2 O7 C88 -2.84(15) .
O6 Fe2 O8 C88 -130.00(16) 2_665
O5 Fe2 O8 C88 123.61(16) .
O7 Fe2 O8 C88 2.85(15) .
N2 Fe2 O8 C88 2.1(2) .
O2 Fe1 N1 C1 112.6(2) 2_656
O3 Fe1 N1 C1 -116.6(2) .
O1 Fe1 N1 C1 -5.1(2) .
O2 Fe1 N1 C5 -64.7(2) 2_656
O3 Fe1 N1 C5 66.1(2) .
O1 Fe1 N1 C5 177.6(2) .
O6 Fe2 N2 C55 -126.6(2) 2_665
O5 Fe2 N2 C55 -16.0(2) .
O7 Fe2 N2 C55 106.5(2) .
O8 Fe2 N2 C55 107.1(2) .
O6 Fe2 N2 C59 68.7(2) 2_665
O5 Fe2 N2 C59 179.4(2) .
O7 Fe2 N2 C59 -58.2(2) .
O8 Fe2 N2 C59 -57.5(3) .
C5 N1 C1 C2 -0.6(4) .
Fe1 N1 C1 C2 -178.0(2) .
N1 C1 C2 C3 1.3(5) .
C1 C2 C3 C4 -0.6(5) .
C2 C3 C4 C5 -0.8(5) .
C1 N1 C5 C4 -0.8(4) .
Fe1 N1 C5 C4 176.4(2) .
C1 N1 C5 C6 -179.5(3) .
Fe1 N1 C5 C6 -2.3(3) .
C3 C4 C5 N1 1.5(5) .
C3 C4 C5 C6 -179.9(3) .
N1 C5 C6 C7 -161.6(3) .
C4 C5 C6 C7 19.7(4) .
C5 C6 C7 C12 -121.0(3) .
C5 C6 C7 C8 58.9(4) .
C12 C7 C8 C9 0.1(5) .
C6 C7 C8 C9 -179.7(3) .
C7 C8 C9 C10 -0.7(5) .
C8 C9 C10 C11 0.7(5) .
C9 C10 C11 C12 -0.1(5) .
C10 C11 C12 C7 -0.5(5) .
C8 C7 C12 C11 0.5(4) .
C6 C7 C12 C11 -179.7(3) .
Fe1 O1 C13 O2 -14.4(4) .
Fe1 O1 C13 C14 165.50(18) .
Fe1 O2 C13 O1 -24.5(8) 2_656
Fe1 O2 C13 C14 155.6(5) 2_656
O1 C13 C14 C19 -108.9(3) .
O2 C13 C14 C19 71.0(3) .
O1 C13 C14 C15 72.7(3) .
O2 C13 C14 C15 -107.4(3) .
C19 C14 C15 C16 0.5(4) .
C13 C14 C15 C16 178.9(3) .
C19 C14 C15 C20 -177.8(3) .
C13 C14 C15 C20 0.6(4) .
C14 C15 C16 C17 -0.9(4) .
C20 C15 C16 C17 177.5(3) .
C15 C16 C17 C18 1.1(5) .
C16 C17 C18 C19 -1.0(5) .
C17 C18 C19 C14 0.5(4) .
C17 C18 C19 C27 179.3(3) .
C15 C14 C19 C18 -0.3(4) .
C13 C14 C19 C18 -178.7(3) .
C15 C14 C19 C27 -179.0(3) .
C13 C14 C19 C27 2.6(4) .
C16 C15 C20 C21 -135.1(3) .
C14 C15 C20 C21 43.2(4) .
C16 C15 C20 C25 41.3(4) .
C14 C15 C20 C25 -140.4(3) .
C25 C20 C21 C22 -0.7(4) .
C15 C20 C21 C22 175.9(3) .
C20 C21 C22 C23 0.0(4) .
C21 C22 C23 C24 1.3(4) .
C21 C22 C23 C26 -178.5(3) .
C22 C23 C24 C25 -1.8(5) .
C26 C23 C24 C25 177.9(3) .
C23 C24 C25 C20 1.2(5) .
C21 C20 C25 C24 0.1(4) .
C15 C20 C25 C24 -176.5(3) .
C18 C19 C27 C28 -140.7(3) .
C14 C19 C27 C28 38.0(4) .
C18 C19 C27 C32 36.8(4) .
C14 C19 C27 C32 -144.5(3) .
C32 C27 C28 C29 2.0(4) .
C19 C27 C28 C29 179.6(3) .
C27 C28 C29 C30 -1.4(5) .
C28 C29 C30 C31 -0.3(5) .
C28 C29 C30 C33 177.4(3) .
C29 C30 C31 C32 1.3(5) .
C33 C30 C31 C32 -176.3(3) .
C30 C31 C32 C27 -0.6(5) .
C28 C27 C32 C31 -1.0(4) .
C19 C27 C32 C31 -178.7(3) .
Fe1 O3 C34 O4 -1.0(3) .
Fe1 O3 C34 C35 178.75(19) .
O4 C34 C35 C40 -77.2(4) .
O3 C34 C35 C40 103.1(3) .
O4 C34 C35 C36 106.0(3) .
O3 C34 C35 C36 -73.7(3) .
C40 C35 C36 C37 -2.3(4) .
C34 C35 C36 C37 174.5(2) .
C40 C35 C36 C41 173.9(2) .
C34 C35 C36 C41 -9.3(4) .
C35 C36 C37 C38 0.9(4) .
C41 C36 C37 C38 -175.4(3) .
C36 C37 C38 C39 1.1(4) .
C37 C38 C39 C40 -1.7(4) .
C38 C39 C40 C35 0.3(4) .
C38 C39 C40 C48 -179.4(3) .
C36 C35 C40 C39 1.7(4) .
C34 C35 C40 C39 -175.1(3) .
C36 C35 C40 C48 -178.6(2) .
C34 C35 C40 C48 4.6(4) .
C37 C36 C41 C42 126.7(3) .
C35 C36 C41 C42 -49.5(4) .
C37 C36 C41 C46 -47.8(4) .
C35 C36 C41 C46 136.0(3) .
C46 C41 C42 C43 1.1(4) .
C36 C41 C42 C43 -173.6(3) .
C41 C42 C43 C44 0.8(5) .
C42 C43 C44 C45 -2.4(5) .
C42 C43 C44 C47 177.1(3) .
C43 C44 C45 C46 2.3(5) .
C47 C44 C45 C46 -177.2(3) .
C44 C45 C46 C41 -0.5(5) .
C42 C41 C46 C45 -1.2(4) .
C36 C41 C46 C45 173.4(3) .
C39 C40 C48 C49 128.1(3) .
C35 C40 C48 C49 -51.6(4) .
C39 C40 C48 C53 -47.9(4) .
C35 C40 C48 C53 132.4(3) .
C53 C48 C49 C50 0.8(4) .
C40 C48 C49 C50 -175.2(3) .
C48 C49 C50 C51 0.4(4) .
C49 C50 C51 C52 -1.3(5) .
C49 C50 C51 C54 177.3(3) .
C50 C51 C52 C53 1.1(5) .
C54 C51 C52 C53 -177.5(3) .
C51 C52 C53 C48 0.0(5) .
C49 C48 C53 C52 -1.0(4) .
C40 C48 C53 C52 175.2(3) .
C59 N2 C55 C56 1.9(4) .
Fe2 N2 C55 C56 -163.5(2) .
N2 C55 C56 C57 0.0(5) .
C55 C56 C57 C58 -1.9(5) .
C56 C57 C58 C59 1.8(5) .
C55 N2 C59 C58 -2.0(4) .
Fe2 N2 C59 C58 162.7(2) .
C55 N2 C59 C60 179.3(2) .
Fe2 N2 C59 C60 -16.0(3) .
C57 C58 C59 N2 0.1(4) .
C57 C58 C59 C60 178.7(3) .
N2 C59 C60 C61 -175.1(3) .
C58 C59 C60 C61 6.3(4) .
C59 C60 C61 C62 62.4(4) .
C59 C60 C61 C66 -121.0(3) .
C66 C61 C62 C63 0.0(5) .
C60 C61 C62 C63 176.7(3) .
C61 C62 C63 C64 -0.8(6) .
C62 C63 C64 C65 1.1(6) .
C63 C64 C65 C66 -0.8(6) .
C64 C65 C66 C61 0.0(6) .
C62 C61 C66 C65 0.4(5) .
C60 C61 C66 C65 -176.4(3) .
Fe2 O6 C67 O5 -16.9(7) 2_665
Fe2 O6 C67 C68 162.6(4) 2_665
Fe2 O5 C67 O6 38.7(5) .
Fe2 O5 C67 C68 -140.8(3) .
O6 C67 C68 C69 114.2(3) .
O5 C67 C68 C69 -66.2(3) .
O6 C67 C68 C73 -64.7(3) .
O5 C67 C68 C73 114.9(3) .
C73 C68 C69 C70 0.9(4) .
C67 C68 C69 C70 -177.9(3) .
C73 C68 C69 C74 177.6(3) .
C67 C68 C69 C74 -1.2(4) .
C68 C69 C70 C71 0.2(5) .
C74 C69 C70 C71 -176.8(3) .
C69 C70 C71 C72 -1.4(5) .
C70 C71 C72 C73 1.4(5) .
C71 C72 C73 C68 -0.4(5) .
C71 C72 C73 C81 -177.5(3) .
C69 C68 C73 C72 -0.8(4) .
C67 C68 C73 C72 178.0(3) .
C69 C68 C73 C81 176.3(3) .
C67 C68 C73 C81 -4.9(4) .
C70 C69 C74 C75 131.2(3) .
C68 C69 C74 C75 -45.6(4) .
C70 C69 C74 C79 -43.9(4) .
C68 C69 C74 C79 139.3(3) .
C79 C74 C75 C76 1.6(4) .
C69 C74 C75 C76 -173.7(3) .
C74 C75 C76 C77 -0.8(4) .
C75 C76 C77 C78 -0.8(5) .
C75 C76 C77 C80 179.6(3) .
C76 C77 C78 C79 1.5(5) .
C80 C77 C78 C79 -178.8(3) .
C77 C78 C79 C74 -0.8(5) .
C75 C74 C79 C78 -0.8(4) .
C69 C74 C79 C78 174.5(3) .
C72 C73 C81 C86 -37.6(4) .
C68 C73 C81 C86 145.3(3) .
C72 C73 C81 C82 139.9(3) .
C68 C73 C81 C82 -37.1(4) .
C86 C81 C82 C83 -2.4(4) .
C73 C81 C82 C83 180.0(2) .
C81 C82 C83 C84 2.2(4) .
C82 C83 C84 C85 -1.0(4) .
C82 C83 C84 C87 179.2(3) .
C83 C84 C85 C86 0.2(5) .
C87 C84 C85 C86 179.9(3) .
C84 C85 C86 C81 -0.5(5) .
C82 C81 C86 C85 1.5(4) .
C73 C81 C86 C85 179.2(3) .
Fe2 O8 C88 O7 -4.8(3) .
Fe2 O8 C88 C89 174.9(2) .
Fe2 O7 C88 O8 5.2(3) .
Fe2 O7 C88 C89 -174.6(2) .
O8 C88 C89 C90 89.0(3) .
O7 C88 C89 C90 -91.2(3) .
O8 C88 C89 C94 -93.8(3) .
O7 C88 C89 C94 85.9(3) .
C94 C89 C90 C91 1.8(4) .
C88 C89 C90 C91 179.0(3) .
C94 C89 C90 C95 -177.7(3) .
C88 C89 C90 C95 -0.5(4) .
C89 C90 C91 C92 -0.1(4) .
C95 C90 C91 C92 179.5(3) .
C90 C91 C92 C93 -1.2(4) .
C91 C92 C93 C94 0.8(5) .
C92 C93 C94 C89 0.9(4) .
C92 C93 C94 C102 -178.6(3) .
C90 C89 C94 C93 -2.2(4) .
C88 C89 C94 C93 -179.3(3) .
C90 C89 C94 C102 177.2(3) .
C88 C89 C94 C102 0.1(4) .
C91 C90 C95 C100 -50.3(4) .
C89 C90 C95 C100 129.2(3) .
C91 C90 C95 C96 125.4(3) .
C89 C90 C95 C96 -55.1(4) .
C100 C95 C96 C97 -1.0(4) .
C90 C95 C96 C97 -176.8(3) .
C95 C96 C97 C98 0.2(5) .
C96 C97 C98 C99 0.2(5) .
C96 C97 C98 C101 -179.8(3) .
C97 C98 C99 C100 0.0(5) .
C101 C98 C99 C100 -179.9(3) .
C98 C99 C100 C95 -0.8(5) .
C96 C95 C100 C99 1.3(4) .
C90 C95 C100 C99 177.1(3) .
C93 C94 C102 C103 -140.9(3) .
C89 C94 C102 C103 39.7(4) .
C93 C94 C102 C107 37.7(4) .
C89 C94 C102 C107 -141.7(3) .
C107 C102 C103 C104 1.6(5) .
C94 C102 C103 C104 -179.7(3) .
C102 C103 C104 C105 -0.9(5) .
C103 C104 C105 C106 -0.9(5) .
C103 C104 C105 C108 177.7(3) .
C104 C105 C106 C107 1.9(5) .
C108 C105 C106 C107 -176.7(3) .
C105 C106 C107 C102 -1.2(5) .
C103 C102 C107 C106 -0.5(4) .
C94 C102 C107 C106 -179.3(3) .
